data_4030352
loop_
_publ_author_name
'Herdtweck, E.'
'Kummer, S.'
'Babel, D.'

_publ_section_title
;
 Cation-deficient perovskites Ba2A(I)M2(II)F9 (M(II) = Fe, Co, Ni, Zn) and
 their hexagonal layer structure
;
_journal_name_full 'European Journal of Solid State and Inorganic Chemistry'
_journal_page_first 959
_journal_page_last 969
_journal_volume 28
_journal_year 1991
_chemical_formula_sum 'Ba2 F9 K Ni2'
_chemical_formula_weight 602.14
_space_group_IT_number 166
_symmetry_cell_setting trigonal
_symmetry_Int_Tables_number 166
_symmetry_space_group_name_Hall '-R 3 2"'
_symmetry_space_group_name_H-M 'R -3 m :H'
_cell_angle_alpha 90
_cell_angle_beta 90
_cell_angle_gamma 120
_cell_formula_units_Z 3
_cell_length_a 5.775(1)
_cell_length_b 5.775(1)
_cell_length_c 20.756(1)
_cell_volume 599.48(15)
_diffrn_ambient_temperature 293
_diffrn_radiation_probe x-ray
_diffrn_radiation_type MoK\a
_diffrn_radiation_wavelength 0.71069
_exptl_absorpt_coefficient_mu 14.989
_exptl_crystal_density_diffrn 5.004
_exptl_crystal_F_000 804
_refine_ls_number_reflns 647
_refine_ls_R_factor_gt 0.036
_refine_ls_wR_factor_gt 0.039
_cod_data_source_file EJSSIC-1991-28-959-969-3.cif
_cod_data_source_block Ba2KNi2F9
_cod_original_cell_volume 599.5(2)
_cod_original_sg_symbol_H-M 'R -3 m'
_cod_database_code 4030352

loop_
_symmetry_equiv_pos_site_id
_symmetry_equiv_pos_as_xyz
1 x,y,z
2 -y,x-y,z
3 -x+y,-x,z
4 y,x,-z
5 -x,-x+y,-z
6 x-y,-y,-z
7 -x,-y,-z
8 y,-x+y,-z
9 x-y,x,-z
10 -y,-x,z
11 x,x-y,z
12 -x+y,y,z
13 1/3+x,2/3+y,2/3+z
14 1/3-y,2/3+x-y,2/3+z
15 1/3-x+y,2/3-x,2/3+z
16 1/3+y,2/3+x,2/3-z
17 1/3-x,2/3-x+y,2/3-z
18 1/3+x-y,2/3-y,2/3-z
19 1/3-x,2/3-y,2/3-z
20 1/3+y,2/3-x+y,2/3-z
21 1/3+x-y,2/3+x,2/3-z
22 1/3-y,2/3-x,2/3+z
23 1/3+x,2/3+x-y,2/3+z
24 1/3-x+y,2/3+y,2/3+z
25 2/3+x,1/3+y,1/3+z
26 2/3-y,1/3+x-y,1/3+z
27 2/3-x+y,1/3-x,1/3+z
28 2/3+y,1/3+x,1/3-z
29 2/3-x,1/3-x+y,1/3-z
30 2/3+x-y,1/3-y,1/3-z
31 2/3-x,1/3-y,1/3-z
32 2/3+y,1/3-x+y,1/3-z
33 2/3+x-y,1/3+x,1/3-z
34 2/3-y,1/3-x,1/3+z
35 2/3+x,1/3+x-y,1/3+z
36 2/3-x+y,1/3+y,1/3+z

loop_
_atom_site_aniso_label
_atom_site_aniso_U_11
_atom_site_aniso_U_22
_atom_site_aniso_U_33
_atom_site_aniso_U_23
_atom_site_aniso_U_13
_atom_site_aniso_U_12
Ni 0.0075(2) 0.0075(2) 0.0084(2) 0.0000 0.0000 0.0038(1)
F1 0.0220(11) 0.0242(16) 0.0188(11) 0.0105(10) 0.0052(5) 0.0121(8)
F2 0.0244(9) 0.0244(9) 0.0150(6) -0.0008(2) 0.0008(2) 0.0194(10)
Ba2 0.0160(2) 0.0160(2) 0.0113(2) 0.0000 0.0000 0.0080(1)
K 0.0160(2) 0.0160(2) 0.0113(2) 0.0000 0.0000 0.0080(1)
Ba1 0.0166(2) 0.0166(2) 0.0086(2) 0.0000 0.0000 0.0083(1)

loop_
_atom_site_label
_atom_site_type_symbol
_atom_site_thermal_displace_type
_atom_site_fract_x
_atom_site_fract_y
_atom_site_fract_z
_atom_site_occupancy
_atom_site_U_iso_or_equiv
Ni Ni Uani 0.00000 0.00000 0.39194(3) 1.000 0.0078(1)
F1 F Uani 0.50000 0.00000 0.00000 1.000 0.0214(7)
F2 F Uani 0.1638(2) -0.1638(2) 0.10610(10) 1.000 0.0181(5)
Ba2 Ba Uani 0.00000 0.00000 0.21026(2) 0.500 0.0144(1)
K K Uani 0.00000 0.00000 0.21026(2) 0.500 0.0144(1)
Ba1 Ba Uani 0.00000 0.00000 0.00000 1.000 0.0139(1)

loop_
_atom_type_symbol
_atom_type_description
_atom_type_scat_dispersion_real
_atom_type_scat_dispersion_imag
_atom_type_scat_source
Ba Ba -0.3244 2.2819 ' International Tables Vol C Tables 4.2.6.8 and 6.1.1.4'
F F 0.0171 0.0103 ' International Tables Vol C Tables 4.2.6.8 and 6.1.1.4'
K K 0.2009 0.2494 ' International Tables Vol C Tables 4.2.6.8 and 6.1.1.4'
Ni Ni 0.3393 1.1124 ' International Tables Vol C Tables 4.2.6.8 and 6.1.1.4'

loop_
_geom_angle_atom_site_label_1
_geom_angle_atom_site_label_2
_geom_angle_atom_site_label_3
_geom_angle
_geom_angle_site_symmetry_1
_geom_angle_site_symmetry_3
_geom_angle_publ_flag
F1 Ni F2 86.97(4) 25_455 25_455 yes
F1 Ni F1 88.79(2) 25_455 26_445 yes
F1 Ni F2 174.05(6) 25_455 26_445 yes
F1 Ni F1 88.79(2) 25_455 27_555 yes
F1 Ni F2 86.97(4) 25_455 27_555 yes
F1 Ni F2 86.97(5) 26_445 25_455 yes
F2 Ni F2 96.97(7) 25_455 26_445 yes
F1 Ni F2 174.06(6) 27_555 25_455 yes
F2 Ni F2 96.97(7) 25_455 27_555 yes
F1 Ni F2 86.97(5) 26_445 26_445 yes
F1 Ni F1 88.79(2) 26_445 27_555 yes
F1 Ni F2 174.05(6) 26_445 27_555 yes
F1 Ni F2 86.96(5) 27_555 26_445 yes
F2 Ni F2 96.95(7) 26_445 27_555 yes
F1 Ni F2 86.96(5) 27_555 27_555 yes
Ni F1 Ni 180.00 13_544 28_555 yes

loop_
_geom_bond_atom_site_label_1
_geom_bond_atom_site_label_2
_geom_bond_distance
_geom_bond_site_symmetry_2
_geom_bond_publ_flag
Ni F1 2.0637(5) 25_455 yes
Ni F2 1.9612(16) 25_455 yes
Ni F1 2.0637(5) 26_445 yes
Ni F2 1.9616(17) 26_445 yes
Ni F1 2.0637(5) 27_555 yes
Ni F2 1.9616(18) 27_555 yes
